data_4339528
loop_
_publ_author_name
'Tobash, Paul H.'
'DiFilippo, Gary'
'Bobev, Svilen'
'Hur, Namjung'
'Thompson, Joe D.'
'Sarrao, John L.'

_publ_section_title
;
 Structure and properties of Gd3Ge4: the orthorhombic RE3Ge4 structures
 revisited (RE = Y, Tb-Tm).
;
_journal_issue 21
_journal_name_full 'Inorganic chemistry'
_journal_page_first 8690
_journal_page_last 8697
_journal_paper_doi 10.1021/ic7009034
_journal_volume 46
_journal_year 2007
_chemical_formula_moiety 4(Ge),3(Dy)
_chemical_formula_sum 'Dy3 Ge4'
_chemical_formula_weight 777.86
_chemical_name_systematic
; 
 ? 
;
_space_group_IT_number 63
_symmetry_cell_setting orthorhombic
_symmetry_space_group_name_Hall '-C 2c 2'
_symmetry_space_group_name_H-M 'C m c m'
_atom_sites_solution_primary direct
_atom_sites_solution_secondary difmap
_audit_creation_method SHELXL-97
_audit_update_record
;
2007-04-11 # Formatted by publCIF
;
_cell_angle_alpha 90.00
_cell_angle_beta 90.00
_cell_angle_gamma 90.00
_cell_formula_units_Z 4
_cell_length_a 4.0401(11)
_cell_length_b 10.604(3)
_cell_length_c 14.159(4)
_cell_measurement_reflns_used 368
_cell_measurement_temperature 120(2)
_cell_measurement_theta_max 26.35
_cell_measurement_theta_min 2.88
_cell_volume 606.6(3)
_computing_cell_refinement 'Bruker SMART'
_computing_data_collection 'Bruker SMART'
_computing_data_reduction 'Bruker SAINT'
_computing_molecular_graphics 'Bruker SHELXTL'
_computing_publication_material 'Bruker SHELXTL'
_computing_structure_refinement 'SHELXL-97 (Sheldrick, 1997)'
_computing_structure_solution 'SHELXS-97 (Sheldrick, 1990)'
_diffrn_ambient_temperature 120(2)
_diffrn_measured_fraction_theta_full 1.000
_diffrn_measured_fraction_theta_max 1.000
_diffrn_measurement_device_type 'CCD area detector'
_diffrn_measurement_method 'phi and omega scans'
_diffrn_radiation_monochromator graphite
_diffrn_radiation_source 'fine-focus sealed tube'
_diffrn_radiation_type MoK\a
_diffrn_radiation_wavelength 0.71073
_diffrn_reflns_av_R_equivalents 0.0446
_diffrn_reflns_av_sigmaI/netI 0.0290
_diffrn_reflns_limit_h_max 5
_diffrn_reflns_limit_h_min -5
_diffrn_reflns_limit_k_max 12
_diffrn_reflns_limit_k_min -12
_diffrn_reflns_limit_l_max 17
_diffrn_reflns_limit_l_min -17
_diffrn_reflns_number 2257
_diffrn_reflns_theta_full 26.35
_diffrn_reflns_theta_max 26.35
_diffrn_reflns_theta_min 2.88
_exptl_absorpt_coefficient_mu 55.863
_exptl_absorpt_correction_T_max 0.112
_exptl_absorpt_correction_T_min 0.082
_exptl_absorpt_correction_type multi-scan
_exptl_absorpt_process_details
; 
SADABS (Sheldrick, 2003)
;
_exptl_crystal_colour silver
_exptl_crystal_density_diffrn 8.517
_exptl_crystal_density_method 'not measured'
_exptl_crystal_description needle
_exptl_crystal_F_000 1304
_exptl_crystal_size_max 0.08
_exptl_crystal_size_mid 0.04
_exptl_crystal_size_min 0.04
_refine_diff_density_max 1.428
_refine_diff_density_min -2.002
_refine_diff_density_rms 0.453
_refine_ls_extinction_coef 0.00086(8)
_refine_ls_extinction_expression Fc^*^=kFc[1+0.001xFc^2^\l^3^/sin(2\q)]^-1/4^
_refine_ls_extinction_method SHELXL
_refine_ls_goodness_of_fit_ref 1.120
_refine_ls_matrix_type full
_refine_ls_number_parameters 28
_refine_ls_number_reflns 368
_refine_ls_number_restraints 0
_refine_ls_restrained_S_all 1.120
_refine_ls_R_factor_all 0.0316
_refine_ls_R_factor_gt 0.0265
_refine_ls_shift/su_max 0.000
_refine_ls_shift/su_mean 0.000
_refine_ls_structure_factor_coef Fsqd
_refine_ls_weighting_details 'calc w=1/[\s^2^(Fo^2^)+(0.0272P)^2^+0.0000P] where P=(Fo^2^+2Fc^2^)/3'
_refine_ls_weighting_scheme calc
_refine_ls_wR_factor_gt 0.0542
_refine_ls_wR_factor_ref 0.0559
_reflns_number_gt 324
_reflns_number_total 368
_reflns_threshold_expression >2sigma(I)
_cod_data_source_file ic7009034-file003.cif
_cod_data_source_block Dy3Ge4
_cod_database_code 4339528

loop_
_symmetry_equiv_pos_as_xyz
'x, y, z'
'-x, -y, z+1/2'
'-x, y, -z+1/2'
'x, -y, -z'
'x+1/2, y+1/2, z'
'-x+1/2, -y+1/2, z+1/2'
'-x+1/2, y+1/2, -z+1/2'
'x+1/2, -y+1/2, -z'
'-x, -y, -z'
'x, y, -z-1/2'
'x, -y, z-1/2'
'-x, y, z'
'-x+1/2, -y+1/2, -z'
'x+1/2, y+1/2, -z-1/2'
'x+1/2, -y+1/2, z-1/2'
'-x+1/2, y+1/2, z'

loop_
_atom_site_label
_atom_site_type_symbol
_atom_site_fract_x
_atom_site_fract_y
_atom_site_fract_z
_atom_site_U_iso_or_equiv
_atom_site_adp_type
_atom_site_occupancy
_atom_site_symmetry_multiplicity
_atom_site_calc_flag
_atom_site_refinement_flags
Dy2 Dy 0.0000 0.04465(8) 0.2500 0.0082(3) Uani 1 4 d S
Dy1 Dy 0.0000 0.33044(6) 0.09712(4) 0.0084(2) Uani 1 2 d S
Ge1 Ge 0.0000 0.0170(6) 0.0143(4) 0.0089(11) Uani 0.50 2 d SP
Ge3 Ge 0.0000 0.77286(19) 0.2500 0.0091(4) Uani 1 4 d S
Ge2 Ge 0.0000 0.61992(14) 0.10872(9) 0.0099(4) Uani 1 2 d S

loop_
_atom_site_aniso_label
_atom_site_aniso_U_11
_atom_site_aniso_U_22
_atom_site_aniso_U_33
_atom_site_aniso_U_23
_atom_site_aniso_U_13
_atom_site_aniso_U_12
Dy2 0.0097(5) 0.0061(5) 0.0086(5) 0.000 0.000 0.000
Dy1 0.0102(4) 0.0073(4) 0.0077(4) 0.0004(2) 0.000 0.000
Ge1 0.0095(11) 0.010(4) 0.007(4) 0.003(2) 0.000 0.000
Ge3 0.0123(10) 0.0063(10) 0.0087(9) 0.000 0.000 0.000
Ge2 0.0145(8) 0.0061(8) 0.0092(7) -0.0008(6) 0.000 0.000

loop_
_atom_type_symbol
_atom_type_description
_atom_type_scat_dispersion_real
_atom_type_scat_dispersion_imag
_atom_type_scat_source
Ge Ge 0.1547 1.8001 'International Tables Vol C Tables 4.2.6.8 and 6.1.1.4'
Dy Dy -0.1892 4.4098 'International Tables Vol C Tables 4.2.6.8 and 6.1.1.4'

loop_
_geom_angle_atom_site_label_1
_geom_angle_atom_site_label_2
_geom_angle_atom_site_label_3
_geom_angle
_geom_angle_site_symmetry_1
_geom_angle_site_symmetry_3
Ge3 Dy2 Ge2 105.68(3) 1_545 5_445
Ge3 Dy2 Ge2 105.68(3) 1_545 5_545
Ge2 Dy2 Ge2 86.33(4) 5_445 5_545
Ge3 Dy2 Ge2 105.68(3) 1_545 14_546
Ge2 Dy2 Ge2 148.63(6) 5_445 14_546
Ge2 Dy2 Ge2 85.29(5) 5_545 14_546
Ge3 Dy2 Ge2 105.68(3) 1_545 14_446
Ge2 Dy2 Ge2 85.29(5) 5_445 14_446
Ge2 Dy2 Ge2 148.63(6) 5_545 14_446
Ge2 Dy2 Ge2 86.33(4) 14_546 14_446
Ge3 Dy2 Ge3 140.15(3) 1_545 5_545
Ge2 Dy2 Ge3 103.35(4) 5_445 5_545
Ge2 Dy2 Ge3 49.77(3) 5_545 5_545
Ge2 Dy2 Ge3 49.77(3) 14_546 5_545
Ge2 Dy2 Ge3 103.35(4) 14_446 5_545
Ge3 Dy2 Ge3 140.15(3) 1_545 5_445
Ge2 Dy2 Ge3 49.77(3) 5_445 5_445
Ge2 Dy2 Ge3 103.35(4) 5_545 5_445
Ge2 Dy2 Ge3 103.35(4) 14_546 5_445
Ge2 Dy2 Ge3 49.77(3) 14_446 5_445
Ge3 Dy2 Ge3 79.71(6) 5_545 5_445
Ge3 Dy2 Ge1 84.98(12) 1_545 .
Ge2 Dy2 Ge1 49.37(6) 5_445 .
Ge2 Dy2 Ge1 49.37(6) 5_545 .
Ge2 Dy2 Ge1 134.31(4) 14_546 .
Ge2 Dy2 Ge1 134.31(4) 14_446 .
Ge3 Dy2 Ge1 93.85(9) 5_545 .
Ge3 Dy2 Ge1 93.85(9) 5_445 .
Ge3 Dy2 Ge1 84.99(12) 1_545 10_556
Ge2 Dy2 Ge1 134.31(4) 5_445 10_556
Ge2 Dy2 Ge1 134.31(4) 5_545 10_556
Ge2 Dy2 Ge1 49.37(6) 14_546 10_556
Ge2 Dy2 Ge1 49.37(6) 14_446 10_556
Ge3 Dy2 Ge1 93.85(9) 5_545 10_556
Ge3 Dy2 Ge1 93.85(9) 5_445 10_556
Ge1 Dy2 Ge1 170.0(2) . 10_556
Ge3 Dy2 Dy1 144.464(17) 1_545 10_556
Ge2 Dy2 Dy1 100.01(4) 5_445 10_556
Ge2 Dy2 Dy1 100.01(4) 5_545 10_556
Ge2 Dy2 Dy1 52.14(3) 14_546 10_556
Ge2 Dy2 Dy1 52.14(3) 14_446 10_556
Ge3 Dy2 Dy1 51.34(2) 5_545 10_556
Ge3 Dy2 Dy1 51.34(2) 5_445 10_556
Ge1 Dy2 Dy1 130.55(12) . 10_556
Ge1 Dy2 Dy1 59.48(12) 10_556 10_556
Ge3 Dy2 Dy1 144.462(17) 1_545 .
Ge2 Dy2 Dy1 52.14(3) 5_445 .
Ge2 Dy2 Dy1 52.14(3) 5_545 .
Ge2 Dy2 Dy1 100.01(4) 14_546 .
Ge2 Dy2 Dy1 100.01(4) 14_446 .
Ge3 Dy2 Dy1 51.34(2) 5_545 .
Ge3 Dy2 Dy1 51.34(2) 5_445 .
Ge1 Dy2 Dy1 59.48(12) . .
Ge1 Dy2 Dy1 130.55(12) 10_556 .
Dy1 Dy2 Dy1 71.07(3) 10_556 .
Ge3 Dy2 Dy1 52.504(17) 1_545 14_446
Ge2 Dy2 Dy1 100.79(3) 5_445 14_446
Ge2 Dy2 Dy1 158.09(4) 5_545 14_446
Ge2 Dy2 Dy1 98.16(3) 14_546 14_446
Ge2 Dy2 Dy1 53.22(3) 14_446 14_446
Ge3 Dy2 Dy1 144.508(14) 5_545 14_446
Ge3 Dy2 Dy1 96.92(3) 5_445 14_446
Ge1 Dy2 Dy1 121.64(10) . 14_446
Ge1 Dy2 Dy1 50.87(9) 10_556 14_446
Dy1 Dy2 Dy1 99.10(2) 10_556 14_446
Dy1 Dy2 Dy1 146.354(15) . 14_446
Ge2 Dy1 Ge2 100.67(3) 9_565 5_445
Ge2 Dy1 Ge2 100.67(3) 9_565 5_545
Ge2 Dy1 Ge2 84.13(5) 5_445 5_545
Ge2 Dy1 Ge3 137.776(14) 9_565 5_545
Ge2 Dy1 Ge3 105.02(5) 5_445 5_545
Ge2 Dy1 Ge3 50.49(4) 5_545 5_545
Ge2 Dy1 Ge3 137.776(14) 9_565 5_445
Ge2 Dy1 Ge3 50.49(4) 5_445 5_445
Ge2 Dy1 Ge3 105.02(5) 5_545 5_445
Ge3 Dy1 Ge3 83.86(3) 5_545 5_445
Ge2 Dy1 Ge1 52.62(8) 9_565 13
Ge2 Dy1 Ge1 150.46(7) 5_445 13
Ge2 Dy1 Ge1 88.68(10) 5_545 13
Ge3 Dy1 Ge1 92.01(10) 5_545 13
Ge3 Dy1 Ge1 157.80(8) 5_445 13
Ge2 Dy1 Ge1 52.62(8) 9_565 13_455
Ge2 Dy1 Ge1 88.68(10) 5_445 13_455
Ge2 Dy1 Ge1 150.46(7) 5_545 13_455
Ge3 Dy1 Ge1 157.80(8) 5_545 13_455
Ge3 Dy1 Ge1 92.01(10) 5_445 13_455
Ge1 Dy1 Ge1 83.6(2) 13 13_455
Ge2 Dy1 Ge1 60.53(9) 9_565 5
Ge2 Dy1 Ge1 160.31(8) 5_445 5
Ge2 Dy1 Ge1 93.29(10) 5_545 5
Ge3 Dy1 Ge1 87.93(11) 5_545 5
Ge3 Dy1 Ge1 147.76(7) 5_445 5
Ge1 Dy1 Ge1 10.20(12) 13 5
Ge1 Dy1 Ge1 84.00(3) 13_455 5
Ge2 Dy1 Ge1 60.53(9) 9_565 5_455
Ge2 Dy1 Ge1 93.29(10) 5_445 5_455
Ge2 Dy1 Ge1 160.31(8) 5_545 5_455
Ge3 Dy1 Ge1 147.76(7) 5_545 5_455
Ge3 Dy1 Ge1 87.93(11) 5_445 5_455
Ge1 Dy1 Ge1 84.00(3) 13 5_455
Ge1 Dy1 Ge1 10.20(12) 13_455 5_455
Ge1 Dy1 Ge1 82.6(2) 5 5_455
Ge2 Dy1 Ge2 82.82(4) 9_565 .
Ge2 Dy1 Ge2 137.43(2) 5_445 .
Ge2 Dy1 Ge2 137.43(2) 5_545 .
Ge3 Dy1 Ge2 99.41(4) 5_545 .
Ge3 Dy1 Ge2 99.41(4) 5_445 .
Ge1 Dy1 Ge2 59.66(9) 13 .
Ge1 Dy1 Ge2 59.66(9) 13_455 .
Ge1 Dy1 Ge2 51.32(7) 5 .
Ge1 Dy1 Ge2 51.32(7) 5_455 .
Ge2 Dy1 Dy2 135.77(4) 9_565 .
Ge2 Dy1 Dy2 50.64(3) 5_445 .
Ge2 Dy1 Dy2 50.64(3) 5_545 .
Ge3 Dy1 Dy2 54.51(4) 5_545 .
Ge3 Dy1 Dy2 54.51(4) 5_445 .
Ge1 Dy1 Dy2 137.46(11) 13 .
Ge1 Dy1 Dy2 137.46(11) 13_455 .
Ge1 Dy1 Dy2 138.48(10) 5 .
Ge1 Dy1 Dy2 138.48(10) 5_455 .
Ge2 Dy1 Dy2 141.40(4) . .
Ge2 Dy1 Dy2 117.56(3) 9_565 5
Ge2 Dy1 Dy2 141.42(3) 5_445 5
Ge2 Dy1 Dy2 93.23(3) 5_545 5
Ge3 Dy1 Dy2 49.15(4) 5_545 5
Ge3 Dy1 Dy2 93.97(3) 5_445 5
Ge1 Dy1 Dy2 67.43(7) 13 5
Ge1 Dy1 Dy2 109.75(8) 13_455 5
Ge1 Dy1 Dy2 58.10(8) 5 5
Ge1 Dy1 Dy2 100.72(7) 5_455 5
Ge2 Dy1 Dy2 50.30(2) . 5
Dy2 Dy1 Dy2 99.10(2) . 5
Ge1 Ge1 Ge2 130.46(10) 9 5_545
Ge1 Ge1 Ge2 130.46(10) 9 5_445
Ge2 Ge1 Ge2 98.98(12) 5_545 5_445
Ge1 Ge1 Dy1 88.1(13) 9 13
Ge2 Ge1 Dy1 62.36(10) 5_545 13
Ge2 Ge1 Dy1 123.3(2) 5_445 13
Ge1 Ge1 Dy1 88.1(13) 9 13_455
Ge2 Ge1 Dy1 123.3(2) 5_545 13_455
Ge2 Ge1 Dy1 62.36(10) 5_445 13_455
Dy1 Ge1 Dy1 83.6(2) 13 13_455
Ge1 Ge1 Dy1 81.7(13) 9 5_445
Ge2 Ge1 Dy1 125.1(3) 5_545 5_445
Ge2 Ge1 Dy1 64.59(10) 5_445 5_445
Dy1 Ge1 Dy1 169.80(12) 13 5_445
Dy1 Ge1 Dy1 96.00(3) 13_455 5_445
Ge1 Ge1 Dy1 81.7(13) 9 5_545
Ge2 Ge1 Dy1 64.59(10) 5_545 5_545
Ge2 Ge1 Dy1 125.1(3) 5_445 5_545
Dy1 Ge1 Dy1 96.00(3) 13 5_545
Dy1 Ge1 Dy1 169.80(12) 13_455 5_545
Dy1 Ge1 Dy1 82.6(2) 5_445 5_545
Ge1 Ge1 Dy2 143.2(19) 9 .
Ge2 Ge1 Dy2 57.50(9) 5_545 .
Ge2 Ge1 Dy2 57.50(9) 5_445 .
Dy1 Ge1 Dy2 118.16(9) 13 .
Dy1 Ge1 Dy2 118.16(9) 13_455 .
Dy1 Ge1 Dy2 71.02(14) 5_445 .
Dy1 Ge1 Dy2 71.02(14) 5_545 .
Ge2 Ge3 Ge2 101.93(10) 10_556 .
Ge2 Ge3 Dy2 129.03(5) 10_556 1_565
Ge2 Ge3 Dy2 129.03(5) . 1_565
Ge2 Ge3 Dy1 64.60(3) 10_556 14_556
Ge2 Ge3 Dy1 133.11(4) . 14_556
Dy2 Ge3 Dy1 78.35(4) 1_565 14_556
Ge2 Ge3 Dy1 64.60(3) 10_556 14_456
Ge2 Ge3 Dy1 133.11(4) . 14_456
Dy2 Ge3 Dy1 78.35(4) 1_565 14_456
Dy1 Ge3 Dy1 83.86(3) 14_556 14_456
Ge2 Ge3 Dy1 133.11(4) 10_556 5_455
Ge2 Ge3 Dy1 64.59(3) . 5_455
Dy2 Ge3 Dy1 78.35(4) 1_565 5_455
Dy1 Ge3 Dy1 156.70(8) 14_556 5_455
Dy1 Ge3 Dy1 91.46(3) 14_456 5_455
Ge2 Ge3 Dy1 133.11(4) 10_556 5
Ge2 Ge3 Dy1 64.59(3) . 5
Dy2 Ge3 Dy1 78.35(4) 1_565 5
Dy1 Ge3 Dy1 91.46(3) 14_556 5
Dy1 Ge3 Dy1 156.70(8) 14_456 5
Dy1 Ge3 Dy1 83.86(3) 5_455 5
Ge2 Ge3 Dy2 61.09(4) 10_556 5_455
Ge2 Ge3 Dy2 61.09(4) . 5_455
Dy2 Ge3 Dy2 140.15(3) 1_565 5_455
Dy1 Ge3 Dy2 125.68(4) 14_556 5_455
Dy1 Ge3 Dy2 74.15(3) 14_456 5_455
Dy1 Ge3 Dy2 74.15(3) 5_455 5_455
Dy1 Ge3 Dy2 125.68(4) 5 5_455
Ge2 Ge3 Dy2 61.09(4) 10_556 5
Ge2 Ge3 Dy2 61.09(4) . 5
Dy2 Ge3 Dy2 140.15(3) 1_565 5
Dy1 Ge3 Dy2 74.15(3) 14_556 5
Dy1 Ge3 Dy2 125.68(4) 14_456 5
Dy1 Ge3 Dy2 125.68(4) 5_455 5
Dy1 Ge3 Dy2 74.15(3) 5 5
Dy2 Ge3 Dy2 79.70(6) 5_455 5
Ge3 Ge2 Ge1 130.51(6) . 5_455
Ge3 Ge2 Ge1 130.51(6) . 5
Ge1 Ge2 Ge1 98.98(12) 5_455 5
Ge3 Ge2 Dy2 69.15(4) . 5
Ge1 Ge2 Dy2 138.60(18) 5_455 5
Ge1 Ge2 Dy2 73.13(13) 5 5
Ge3 Ge2 Dy2 69.15(4) . 5_455
Ge1 Ge2 Dy2 73.13(13) 5_455 5_455
Ge1 Ge2 Dy2 138.60(18) 5 5_455
Dy2 Ge2 Dy2 86.33(4) 5 5_455
Ge3 Ge2 Dy1 130.73(7) . 9_565
Ge1 Ge2 Dy1 65.02(15) 5_455 9_565
Ge1 Ge2 Dy1 65.02(15) 5 9_565
Dy2 Ge2 Dy1 135.62(2) 5 9_565
Dy2 Ge2 Dy1 135.62(2) 5_455 9_565
Ge3 Ge2 Dy1 64.92(4) . 5
Ge1 Ge2 Dy1 141.81(18) 5_455 5
Ge1 Ge2 Dy1 76.54(12) 5 5
Dy2 Ge2 Dy1 77.22(3) 5 5
Dy2 Ge2 Dy1 134.06(5) 5_455 5
Dy1 Ge2 Dy1 79.33(3) 9_565 5
Ge3 Ge2 Dy1 64.92(4) . 5_455
Ge1 Ge2 Dy1 76.54(12) 5_455 5_455
Ge1 Ge2 Dy1 141.81(18) 5 5_455
Dy2 Ge2 Dy1 134.06(5) 5 5_455
Dy2 Ge2 Dy1 77.22(3) 5_455 5_455
Dy1 Ge2 Dy1 79.33(3) 9_565 5_455
Dy1 Ge2 Dy1 84.13(5) 5 5_455
Ge3 Ge2 Dy1 132.10(6) . .
Ge1 Ge2 Dy1 64.09(15) 5_455 .
Ge1 Ge2 Dy1 64.09(15) 5 .
Dy2 Ge2 Dy1 76.48(4) 5 .
Dy2 Ge2 Dy1 76.48(4) 5_455 .
Dy1 Ge2 Dy1 97.18(4) 9_565 .
Dy1 Ge2 Dy1 137.43(2) 5 .
Dy1 Ge2 Dy1 137.43(2) 5_455 .

loop_
_geom_bond_atom_site_label_1
_geom_bond_atom_site_label_2
_geom_bond_distance
_geom_bond_site_symmetry_2
Dy2 Ge3 2.882(2) 1_545
Dy2 Ge2 2.9528(12) 5_445
Dy2 Ge2 2.9528(12) 5_545
Dy2 Ge2 2.9529(12) 14_546
Dy2 Ge2 2.9529(12) 14_446
Dy2 Ge3 3.1523(18) 5_545
Dy2 Ge3 3.1523(18) 5_445
Dy2 Ge1 3.350(5) .
Dy2 Ge1 3.350(5) 10_556
Dy2 Dy1 3.7242(12) 10_556
Dy2 Dy1 3.7243(12) .
Dy2 Dy1 3.7318(10) 14_446
Dy1 Ge2 2.9618(17) 9_565
Dy1 Ge2 3.0152(13) 5_445
Dy1 Ge2 3.0152(13) 5_545
Dy1 Ge3 3.0231(8) 5_545
Dy1 Ge3 3.0231(8) 5_445
Dy1 Ge1 3.031(6) 13
Dy1 Ge1 3.031(6) 13_455
Dy1 Ge1 3.061(6) 5
Dy1 Ge1 3.061(6) 5_455
Dy1 Ge2 3.0742(18) .
Dy1 Dy2 3.7318(10) 5
Ge1 Ge1 0.542(7) 9
Ge1 Ge2 2.657(2) 5_545
Ge1 Ge2 2.657(2) 5_445
Ge1 Dy1 3.031(6) 13
Ge1 Dy1 3.031(6) 13_455
Ge1 Dy1 3.061(6) 5_445
Ge1 Dy1 3.061(6) 5_545
Ge3 Ge2 2.575(2) 10_556
Ge3 Ge2 2.575(2) .
Ge3 Dy2 2.882(2) 1_565
Ge3 Dy1 3.0231(8) 14_556
Ge3 Dy1 3.0231(8) 14_456
Ge3 Dy1 3.0231(8) 5_455
Ge3 Dy1 3.0231(8) 5
Ge3 Dy2 3.1523(18) 5_455
Ge3 Dy2 3.1523(18) 5
Ge2 Ge1 2.657(2) 5_455
Ge2 Ge1 2.657(2) 5
Ge2 Dy2 2.9528(12) 5
Ge2 Dy2 2.9528(12) 5_455
Ge2 Dy1 2.9618(17) 9_565
Ge2 Dy1 3.0152(13) 5
Ge2 Dy1 3.0152(13) 5_455
